data_7158669
loop_
_publ_author_name
'Si, Min'
'Yan, Jiaqi'
'Ding, Yongzheng'
'Huang, Hanmin'

_publ_section_title
;
 Pd-Catalyzed carbonylative lactonization of 2-halidearomatic aldehydes
 with H<sub>2</sub>O as a nucleophile.
;
_journal_issue 19
_journal_name_full 'Organic &amp; biomolecular chemistry'
_journal_page_first 3917
_journal_page_last 3921
_journal_paper_doi 10.1039/d2ob00623e
_journal_volume 20
_journal_year 2022
_chemical_formula_moiety 'C16 H10 O5'
_chemical_formula_sum 'C16 H10 O5'
_chemical_formula_weight 282.255
_space_group_crystal_system monoclinic
_space_group_IT_number 15
_space_group_name_Hall '-I 2ya'
_space_group_name_H-M_alt 'I 1 2/a 1'
_symmetry_Int_Tables_number 15
_atom_sites_solution_primary dual
_audit_creation_date 2021-10-13
_audit_creation_method
;
Olex2 1.3
(compiled 2020.11.12 svn.r5f609507 for OlexSys, GUI svn.r6408)
;
_audit_update_record
;
2022-04-02 deposited with the CCDC.	2022-04-29 downloaded from the CCDC.
;
_cell_angle_alpha 90
_cell_angle_beta 101.503(3)
_cell_angle_gamma 90
_cell_formula_units_Z 8
_cell_length_a 15.3058(5)
_cell_length_b 6.1080(2)
_cell_length_c 28.2912(9)
_cell_measurement_reflns_used 2479
_cell_measurement_temperature 298
_cell_measurement_theta_max 72.4280
_cell_measurement_theta_min 5.8850
_cell_volume 2591.76(15)
_computing_cell_refinement 'CrysAlisPro 1.171.41.110a (Rigaku OD, 2021)'
_computing_data_collection 'CrysAlisPro 1.171.41.110a (Rigaku OD, 2021)'
_computing_data_reduction 'CrysAlisPro 1.171.41.110a (Rigaku OD, 2021)'
_computing_molecular_graphics 'Olex2 1.3 (Dolomanov et al., 2009)'
_computing_publication_material 'Olex2 1.3 (Dolomanov et al., 2009)'
_computing_structure_refinement 'olex2.refine 1.3 (Bourhis et al., 2015)'
_computing_structure_solution 'SHELXT 2014/5 (Sheldrick, 2014)'
_diffrn_ambient_temperature 298
_diffrn_detector 'CCD plate'
_diffrn_detector_area_resol_mean 5.2169
_diffrn_detector_type AtlasS2
_diffrn_measured_fraction_theta_full 0.9974
_diffrn_measured_fraction_theta_max 0.9682
_diffrn_measurement_details
;
List of Runs (angles in degrees, time in seconds):

  # Type    Start    End  Width  t~exp~   \w     \q     \k     \f   Frames
#--------------------------------------------------------------------------
  1  \w   -115.00 -25.00   1.00    2.00    --  -41.76 -38.00 -30.00   90
  2  \w    -36.00  -9.00   1.00    2.00    --  -41.76 116.00 127.00   27
  3  \w    -60.00  16.00   1.00    2.00    --  -41.76  38.00 -30.00   76
  4  \w     28.00  54.00   1.00    2.00    --   41.76  57.00 -90.00   26
  5  \w     25.00  51.00   1.00    4.00    --  106.05 -94.00 -30.00   26
  6  \w     56.00 105.00   1.00    4.00    --  106.05 -94.00 -30.00   49
  7  \w    133.00 170.00   1.00    4.00    --  106.05  77.00-180.00   37
  8  \w    130.00 166.00   1.00    4.00    --  106.05  77.00 150.00   36
  9  \w     82.00 171.00   1.00    4.00    --  106.05  61.00 -90.00   89
 10  \w     40.00 133.00   1.00    4.00    --  106.05 -61.00 120.00   93
 11  \w    147.00 178.00   1.00    4.00    --  106.05  77.00-150.00   31
 12  \w    113.00 168.00   1.00    4.00    --  106.05  77.00 120.00   55
;
_diffrn_measurement_device 'four-circle diffractometer'
_diffrn_measurement_device_type 'SuperNova, Dual, Cu at home/near, AtlasS2'
_diffrn_measurement_method '\w scans'
_diffrn_orient_matrix_type 'CrysAlisPro convention (1999,Acta A55,543-557)'
_diffrn_orient_matrix_UB_11 0.0894090000
_diffrn_orient_matrix_UB_12 -0.1237106000
_diffrn_orient_matrix_UB_13 0.0073639000
_diffrn_orient_matrix_UB_21 0.0017800000
_diffrn_orient_matrix_UB_22 -0.0140094000
_diffrn_orient_matrix_UB_23 0.0545511000
_diffrn_orient_matrix_UB_31 -0.0505372000
_diffrn_orient_matrix_UB_32 -0.2193584000
_diffrn_orient_matrix_UB_33 -0.0076140000
_diffrn_radiation_monochromator mirror
_diffrn_radiation_probe x-ray
_diffrn_radiation_type 'Cu K\a'
_diffrn_radiation_wavelength 1.54184
_diffrn_reflns_av_R_equivalents 0.0210
_diffrn_reflns_av_unetI/netI 0.0300
_diffrn_reflns_Laue_measured_fraction_full 0.9974
_diffrn_reflns_Laue_measured_fraction_max 0.9682
_diffrn_reflns_limit_h_max 17
_diffrn_reflns_limit_h_min -18
_diffrn_reflns_limit_k_max 5
_diffrn_reflns_limit_k_min -7
_diffrn_reflns_limit_l_max 34
_diffrn_reflns_limit_l_min -32
_diffrn_reflns_number 4845
_diffrn_reflns_point_group_measured_fraction_full 0.9974
_diffrn_reflns_point_group_measured_fraction_max 0.9682
_diffrn_reflns_theta_full 67.6840
_diffrn_reflns_theta_max 72.91
_diffrn_reflns_theta_min 5.90
_diffrn_source 'micro-focus sealed X-ray tube'
_diffrn_source_type 'SuperNova (Cu) X-ray Source'
_exptl_absorpt_coefficient_mu 0.915
_exptl_absorpt_correction_T_max 1.00000
_exptl_absorpt_correction_T_min 0.85956
_exptl_absorpt_correction_type multi-scan
_exptl_absorpt_process_details
;
CrysAlisPro 1.171.41.110a (Rigaku Oxford Diffraction, 2021)
Empirical absorption correction using spherical harmonics,
implemented in SCALE3 ABSPACK scaling algorithm.
;
_exptl_crystal_colour 'clear light colourless'
_exptl_crystal_colour_lustre clear
_exptl_crystal_colour_modifier light
_exptl_crystal_colour_primary colourless
_exptl_crystal_density_diffrn 1.447
_exptl_crystal_description needle
_exptl_crystal_F_000 1172.426
_exptl_crystal_size_max 0.2
_exptl_crystal_size_mid 0.15
_exptl_crystal_size_min 0.1
_refine_diff_density_max 0.1726
_refine_diff_density_min -0.2141
_refine_diff_density_rms 0.0461
_refine_ls_d_res_high 0.8065
_refine_ls_d_res_low 7.4992
_refine_ls_goodness_of_fit_ref 1.0486
_refine_ls_hydrogen_treatment constr
_refine_ls_matrix_type full
_refine_ls_number_constraints 20
_refine_ls_number_parameters 190
_refine_ls_number_reflns 2523
_refine_ls_number_restraints 0
_refine_ls_restrained_S_all 1.0486
_refine_ls_R_factor_all 0.0444
_refine_ls_R_factor_gt 0.0382
_refine_ls_shift/su_max 0.0008
_refine_ls_shift/su_mean 0.0000
_refine_ls_structure_factor_coef Fsqd
_refine_ls_weighting_details 'w=1/[\s^2^(Fo^2^)+(0.0518P)^2^+0.8543P] where P=(Fo^2^+2Fc^2^)/3'
_refine_ls_weighting_scheme calc
_refine_ls_wR_factor_gt 0.0985
_refine_ls_wR_factor_ref 0.1044
_reflns_Friedel_coverage 0.0
_reflns_limit_h_max 18
_reflns_limit_h_min 0
_reflns_limit_k_max 7
_reflns_limit_k_min 0
_reflns_limit_l_max 32
_reflns_limit_l_min -34
_reflns_number_gt 2152
_reflns_number_total 2523
_reflns_threshold_expression I>=2u(I)
_cod_data_source_file d2ob00623e2.cif
_cod_data_source_block SM-UP_auto
_cod_depositor_comments 'Adding full bibliography for 7158669--7158670.cif.'
_cod_original_sg_symbol_Hall '-C 2yc (x+z,y,-x)'
_cod_database_code 7158669
_chemical_oxdiff_formula C10H20O3
_reflns_odcompleteness_completeness 99.77
_reflns_odcompleteness_iscentric 1
_reflns_odcompleteness_theta 66.97
_olex2_refinement_description
;
1. Fixed Uiso
 At 1.2 times of:
  All C(H) groups
2.a Ternary CH refined with riding coordinates:
 C9(H9), C8(H8)
2.b Aromatic/amide H refined with riding coordinates:
 C12(H12), C3(H3), C6(H6), C11(H11), C14(H14), C13(H13), C5(H5), C4(H4)
;
_olex2_submission_special_instructions 'No special instructions were received'
_oxdiff_exptl_absorpt_empirical_details
;
Empirical correction (ABSPACK) includes:
- Absorption correction using spherical harmonics
- Frame scaling
;
_oxdiff_exptl_absorpt_empirical_full_max 1.274
_oxdiff_exptl_absorpt_empirical_full_min 0.692

loop_
_space_group_symop_id
_space_group_symop_operation_xyz
1 x,y,z
2 -x+1/2,y,-z
3 -x,-y,-z
4 x-1/2,-y,z
5 x+1/2,y+1/2,z+1/2
6 -x+1,y+1/2,-z+1/2
7 -x+1/2,-y+1/2,-z+1/2
8 x,-y+1/2,z+1/2

loop_
_atom_site_label
_atom_site_type_symbol
_atom_site_fract_x
_atom_site_fract_y
_atom_site_fract_z
_atom_site_U_iso_or_equiv
_atom_site_adp_type
_atom_site_occupancy
_atom_site_refinement_flags_posn
O3 O 0.56950(6) 0.36322(16) 0.35831(3) 0.0383(2) Uani 1.000000 .
O4 O 0.69089(7) 0.13178(17) 0.35725(3) 0.0449(3) Uani 1.000000 .
O5 O 0.73116(9) -0.17602(18) 0.32413(5) 0.0612(3) Uani 1.000000 .
O2 O 0.62910(7) 0.59505(16) 0.42235(4) 0.0433(3) Uani 1.000000 .
O1 O 0.60432(9) 0.91439(18) 0.45646(4) 0.0616(3) Uani 1.000000 .
C15 C 0.65831(9) 0.1210(2) 0.27431(5) 0.0367(3) Uani 1.000000 .
C12 C 0.57762(11) 0.4059(3) 0.20473(6) 0.0535(4) Uani 1.000000 .
H12 H 0.54991(11) 0.5010(3) 0.18069(6) 0.0641(5) Uiso 1.000000 R
C3 C 0.41702(11) 0.7061(3) 0.45824(5) 0.0498(4) Uani 1.000000 .
H3 H 0.41623(11) 0.8442(3) 0.47197(5) 0.0597(5) Uiso 1.000000 R
C16 C 0.69746(10) 0.0020(2) 0.31859(5) 0.0415(3) Uani 1.000000 .
C6 C 0.42020(10) 0.2873(3) 0.41651(5) 0.0458(4) Uani 1.000000 .
H6 H 0.42110(10) 0.1494(3) 0.40268(5) 0.0550(4) Uiso 1.000000 R
C1 C 0.57752(10) 0.7369(2) 0.44237(5) 0.0417(3) Uani 1.000000 .
C10 C 0.62755(9) 0.3198(2) 0.28713(5) 0.0349(3) Uani 1.000000 .
C11 C 0.58591(10) 0.4660(3) 0.25270(5) 0.0442(3) Uani 1.000000 .
H11 H 0.56430(10) 0.5994(3) 0.26130(5) 0.0530(4) Uiso 1.000000 R
C9 C 0.64892(9) 0.3379(2) 0.34099(5) 0.0362(3) Uani 1.000000 .
H9 H 0.68961(9) 0.4604(2) 0.35125(5) 0.0435(4) Uiso 1.000000 R
C14 C 0.65050(10) 0.0597(3) 0.22639(5) 0.0471(4) Uani 1.000000 .
H14 H 0.67176(10) -0.0745(3) 0.21796(5) 0.0565(4) Uiso 1.000000 R
C7 C 0.49320(9) 0.4246(2) 0.42213(4) 0.0357(3) Uani 1.000000 .
C13 C 0.60987(11) 0.2062(3) 0.19184(5) 0.0537(4) Uani 1.000000 .
H13 H 0.60394(11) 0.1711(3) 0.15937(5) 0.0644(5) Uiso 1.000000 R
C2 C 0.49164(9) 0.6294(2) 0.44234(5) 0.0377(3) Uani 1.000000 .
C5 C 0.34558(11) 0.3627(3) 0.43227(6) 0.0551(4) Uani 1.000000 .
H5 H 0.29546(11) 0.2736(3) 0.42904(6) 0.0661(5) Uiso 1.000000 R
C8 C 0.58201(9) 0.3930(2) 0.40850(5) 0.0356(3) Uani 1.000000 .
H8 H 0.61380(9) 0.2684(2) 0.42578(5) 0.0428(4) Uiso 1.000000 R
C4 C 0.34426(11) 0.5689(3) 0.45279(6) 0.0571(4) Uani 1.000000 .
H4 H 0.29325(11) 0.6153(3) 0.46307(6) 0.0685(5) Uiso 1.000000 R

loop_
_atom_site_aniso_label
_atom_site_aniso_U_11
_atom_site_aniso_U_22
_atom_site_aniso_U_33
_atom_site_aniso_U_12
_atom_site_aniso_U_13
_atom_site_aniso_U_23
O3 0.0392(5) 0.0446(5) 0.0328(5) 0.0025(4) 0.0117(4) -0.0060(4)
O4 0.0524(6) 0.0463(6) 0.0375(5) 0.0135(5) 0.0126(4) 0.0021(4)
O5 0.0777(8) 0.0412(6) 0.0694(8) 0.0185(6) 0.0262(6) 0.0069(5)
O2 0.0448(5) 0.0434(5) 0.0447(5) -0.0055(4) 0.0167(4) -0.0108(4)
O1 0.0885(9) 0.0399(6) 0.0612(7) -0.0114(6) 0.0264(6) -0.0115(5)
C15 0.0377(7) 0.0351(6) 0.0400(7) -0.0035(5) 0.0142(5) -0.0047(5)
C12 0.0527(9) 0.0671(10) 0.0401(8) -0.0014(8) 0.0081(7) 0.0110(7)
C3 0.0582(9) 0.0572(9) 0.0364(7) 0.0187(8) 0.0154(6) -0.0007(6)
C16 0.0445(7) 0.0365(7) 0.0470(8) 0.0025(6) 0.0177(6) -0.0017(6)
C6 0.0468(8) 0.0520(9) 0.0398(7) -0.0049(7) 0.0113(6) -0.0025(6)
C1 0.0567(8) 0.0373(7) 0.0331(7) 0.0028(6) 0.0139(6) -0.0015(6)
C10 0.0359(7) 0.0352(6) 0.0358(7) -0.0025(5) 0.0125(5) -0.0023(5)
C11 0.0475(8) 0.0424(8) 0.0444(8) 0.0047(6) 0.0134(6) 0.0048(6)
C9 0.0382(7) 0.0346(7) 0.0380(7) 0.0018(5) 0.0127(5) -0.0030(5)
C14 0.0517(8) 0.0477(8) 0.0459(8) -0.0078(7) 0.0196(7) -0.0150(7)
C7 0.0401(7) 0.0402(7) 0.0278(6) 0.0044(6) 0.0091(5) 0.0022(5)
C13 0.0548(9) 0.0737(11) 0.0338(7) -0.0134(8) 0.0120(6) -0.0096(7)
C2 0.0457(7) 0.0406(7) 0.0279(6) 0.0082(6) 0.0097(5) 0.0022(5)
C5 0.0398(8) 0.0816(12) 0.0451(8) -0.0044(8) 0.0112(6) 0.0022(8)
C8 0.0403(7) 0.0347(6) 0.0332(6) 0.0014(5) 0.0104(5) -0.0023(5)
C4 0.0433(8) 0.0879(13) 0.0432(8) 0.0148(9) 0.0161(6) 0.0031(8)

loop_
_atom_type_symbol
_atom_type_scat_dispersion_real
_atom_type_scat_dispersion_imag
_atom_type_scat_Cromer_Mann_a1
_atom_type_scat_Cromer_Mann_a2
_atom_type_scat_Cromer_Mann_a3
_atom_type_scat_Cromer_Mann_a4
_atom_type_scat_Cromer_Mann_b1
_atom_type_scat_Cromer_Mann_b2
_atom_type_scat_Cromer_Mann_b3
_atom_type_scat_Cromer_Mann_b4
_atom_type_scat_Cromer_Mann_c
_atom_type_scat_source
_atom_type_scat_dispersion_source
H 0.00000 0.00000 0.49300 0.32291 0.14019 0.04081 10.51090 26.12570 3.14236 57.79970 0.0030380000826 'International Tables Volume C Table 6.1.1.4 (pp. 500-502)' 'Henke, Gullikson and Davis, At. Data and Nucl. Data Tables, 1993, 54, 2'
C 0.01920 0.00962 2.31000 1.02000 1.58860 0.86500 20.84390 10.20750 0.56870 51.65120 0.215599998832 'International Tables Volume C Table 6.1.1.4 (pp. 500-502)' 'Henke, Gullikson and Davis, At. Data and Nucl. Data Tables, 1993, 54, 2'
O 0.05239 0.03377 3.04850 2.28680 1.54630 0.86700 13.27710 5.70110 0.32390 32.90890 0.250800013542 'International Tables Volume C Table 6.1.1.4 (pp. 500-502)' 'Henke, Gullikson and Davis, At. Data and Nucl. Data Tables, 1993, 54, 2'

loop_
_geom_angle_atom_site_label_1
_geom_angle_atom_site_label_2
_geom_angle_atom_site_label_3
_geom_angle
_geom_angle_site_symmetry_1
_geom_angle_site_symmetry_3
_geom_angle_publ_flag
C8 O3 C9 114.39(10) . . ?
C9 O4 C16 110.36(10) . . ?
C8 O2 C1 110.83(10) . . ?
C10 C15 C16 108.33(12) . . ?
C14 C15 C16 129.82(13) . . ?
C14 C15 C10 121.85(14) . . ?
C13 C12 C11 121.38(15) . . ?
C4 C3 C2 117.20(15) . . ?
O5 C16 O4 121.16(14) . . ?
C15 C16 O4 108.20(11) . . ?
C15 C16 O5 130.64(14) . . ?
C5 C6 C7 117.46(15) . . ?
O1 C1 O2 121.51(14) . . ?
C2 C1 O2 107.86(12) . . ?
C2 C1 O1 130.62(14) . . ?
C11 C10 C15 121.24(13) . . ?
C9 C10 C15 108.43(12) . . ?
C9 C10 C11 130.32(12) . . ?
C10 C11 C12 117.29(14) . . ?
O4 C9 O3 110.17(10) . . ?
C10 C9 O3 109.51(11) . . ?
C10 C9 O4 104.65(10) . . ?
C13 C14 C15 117.12(14) . . ?
C2 C7 C6 121.25(13) . . ?
C8 C7 C6 130.34(13) . . ?
C8 C7 C2 108.39(12) . . ?
C14 C13 C12 121.11(14) . . ?
C1 C2 C3 129.95(14) . . ?
C7 C2 C3 121.59(15) . . ?
C7 C2 C1 108.45(12) . . ?
C4 C5 C6 121.19(16) . . ?
O2 C8 O3 110.17(10) . . ?
C7 C8 O3 109.20(11) . . ?
C7 C8 O2 104.46(10) . . ?
C5 C4 C3 121.30(15) . . ?

loop_
_geom_bond_atom_site_label_1
_geom_bond_atom_site_label_2
_geom_bond_distance
_geom_bond_site_symmetry_2
_geom_bond_publ_flag
O3 C9 1.4070(15) . ?
O3 C8 1.4062(15) . ?
O4 C16 1.3706(17) . ?
O4 C9 1.4460(16) . ?
O5 C16 1.2004(18) . ?
O2 C1 1.3685(17) . ?
O2 C8 1.4434(16) . ?
O1 C1 1.1990(18) . ?
C15 C16 1.469(2) . ?
C15 C10 1.3770(19) . ?
C15 C14 1.3885(19) . ?
C12 C11 1.387(2) . ?
C12 C13 1.391(3) . ?
C3 C2 1.390(2) . ?
C3 C4 1.378(3) . ?
C6 C7 1.381(2) . ?
C6 C5 1.385(2) . ?
C1 C2 1.469(2) . ?
C10 C11 1.3801(19) . ?
C10 C9 1.4973(18) . ?
C14 C13 1.379(2) . ?
C7 C2 1.3776(19) . ?
C7 C8 1.4976(18) . ?
C5 C4 1.389(3) . ?

loop_
_geom_torsion_atom_site_label_1
_geom_torsion_atom_site_label_2
_geom_torsion_atom_site_label_3
_geom_torsion_atom_site_label_4
_geom_torsion
_geom_torsion_site_symmetry_1
_geom_torsion_site_symmetry_2
_geom_torsion_site_symmetry_3
_geom_torsion_site_symmetry_4
_geom_torsion_publ_flag
O3 C9 O4 C16 119.08(11) . . . . ?
O3 C9 C10 C15 -120.06(11) . . . . ?
O3 C9 C10 C11 60.77(14) . . . . ?
O3 C8 O2 C1 117.38(11) . . . . ?
O3 C8 C7 C6 60.73(14) . . . . ?
O3 C8 C7 C2 -118.14(11) . . . . ?
O4 C16 C15 C10 -0.87(13) . . . . ?
O4 C16 C15 C14 178.94(11) . . . . ?
O4 C9 C10 C15 -1.97(12) . . . . ?
O4 C9 C10 C11 178.86(10) . . . . ?
O5 C16 C15 C10 179.43(18) . . . . ?
O5 C16 C15 C14 -0.8(2) . . . . ?
O2 C1 C2 C3 -179.23(11) . . . . ?
O2 C1 C2 C7 -0.15(12) . . . . ?
O2 C8 C7 C6 178.57(10) . . . . ?
O2 C8 C7 C2 -0.31(11) . . . . ?
O1 C1 C2 C3 0.9(2) . . . . ?
O1 C1 C2 C7 -179.98(17) . . . . ?
C15 C10 C11 C12 -0.98(16) . . . . ?
C15 C14 C13 C12 -0.52(17) . . . . ?
C12 C11 C10 C9 178.11(12) . . . . ?
C3 C2 C7 C6 0.46(16) . . . . ?
C3 C2 C7 C8 179.46(13) . . . . ?
C3 C4 C5 C6 0.03(19) . . . . ?
C6 C7 C2 C1 -178.72(14) . . . . ?
C1 C2 C7 C8 0.28(12) . . . . ?
